data_4322245
loop_
_publ_author_name
'David J. Brauer'
'Hans B\"urger'
'Yonas Chebude'
'Gottfried Pawelke'

_publ_section_title
;
 Halogenation of (CF3)3B.NH3: N,N-Dihaloamino- and
 Halo-tris(trifluoromethyl)borates [(CF3)3B-NX2]- and [(CF3)3B-X]-, X = F,
 Cl, Br
;
_journal_name_full 'Inorganic Chemistry'
_journal_page_first 3972
_journal_page_last 3977
_journal_paper_doi 10.1021/ic990352a
_journal_volume 38
_journal_year 1999
_chemical_compound_source 'Pyrolysis of Cesium dichloroamino-tris(trifluoromethyl)borate'
_chemical_formula_moiety 'Cs 1+, C3 B F9 Cl 1-'
_chemical_formula_structural 'Cs B (C F3)3 Cl'
_chemical_formula_sum 'C3 B Cl Cs F9'
_chemical_formula_weight 386.20
_chemical_name_systematic
;
 Cesium chloro-tris(trifluoromethyl)borate
;
_space_group_IT_number 198
_symmetry_cell_setting cubic
_symmetry_space_group_name_Hall 'P 2ac 2ab 3'
_symmetry_space_group_name_H-M 'P 21 3'
_atom_sites_solution_primary direct
_atom_sites_solution_secondary direct
_audit_creation_method SHELXL
_cell_angle_alpha 90.00
_cell_angle_beta 90.00
_cell_angle_gamma 90.00
_cell_formula_units_Z 4
_cell_length_a 9.8059(9)
_cell_length_b 9.8059(9)
_cell_length_c 9.8059(9)
_cell_measurement_reflns_used 48
_cell_measurement_temperature 294(2)
_cell_measurement_theta_max 15.0
_cell_measurement_theta_min 14.7
_cell_volume 942.89(15)
_computing_cell_refinement 'Siemens P3/PC Version 4.27'
_computing_data_collection 'Siemens P3/PC Version 4.27'
_computing_data_reduction 'Siemens XDISK, Siemens SHELXTL,Version 5.03'
_computing_molecular_graphics 'Siemens SHELXTL, XP, Version 5.03'
_computing_publication_material 'Siemens SHELXTL, XL, Version 5.03'
_computing_structure_refinement 'SHELXL-93 (Sheldrick, 1993)'
_computing_structure_solution 'SHELXS-86 (Sheldrick, 1990)'
_diffrn_ambient_temperature 294(2)
_diffrn_measurement_device 'Siemens P3 four-circle diffractometer'
_diffrn_measurement_method 'profile data from \q/2\q scans'
_diffrn_radiation_monochromator graphite
_diffrn_radiation_source 'sealed tube'
_diffrn_radiation_type MoK\a
_diffrn_radiation_wavelength 0.71073
_diffrn_reflns_av_R_equivalents 0.0352
_diffrn_reflns_av_sigmaI/netI 0.0198
_diffrn_reflns_limit_h_max 13
_diffrn_reflns_limit_h_min -13
_diffrn_reflns_limit_k_max 11
_diffrn_reflns_limit_k_min -13
_diffrn_reflns_limit_l_max 13
_diffrn_reflns_limit_l_min 0
_diffrn_reflns_number 4025
_diffrn_reflns_theta_max 29.97
_diffrn_reflns_theta_min 2.94
_diffrn_standards_decay_% 2
_diffrn_standards_interval_count 100
_diffrn_standards_number 3
_exptl_absorpt_coefficient_mu 4.311
_exptl_absorpt_correction_T_max 0.4641
_exptl_absorpt_correction_T_min 0.3124
_exptl_absorpt_correction_type integration
_exptl_crystal_colour colourless
_exptl_crystal_density_diffrn 2.721
_exptl_crystal_density_method none
_exptl_crystal_description block
_exptl_crystal_F_000 704
_exptl_crystal_size_max 0.30
_exptl_crystal_size_mid 0.28
_exptl_crystal_size_min 0.22
_refine_diff_density_max 0.672
_refine_diff_density_min -0.351
_refine_diff_density_rms 0.089
_refine_ls_abs_structure_details 'Flack H D (1983), Acta Cryst. A39, 876-881'
_refine_ls_abs_structure_Flack 0.00(3)
_refine_ls_extinction_coef 0.0040(10)
_refine_ls_extinction_expression Fc^*^=3DkFc[1+0.001xFc^2^\l^3^/sin(2\q)]^-1/4^
_refine_ls_extinction_method SHELXL
_refine_ls_goodness_of_fit_all 1.082
_refine_ls_goodness_of_fit_obs 1.099
_refine_ls_matrix_type full
_refine_ls_number_parameters 47
_refine_ls_number_reflns 931
_refine_ls_number_restraints 0
_refine_ls_restrained_S_all 1.082
_refine_ls_restrained_S_obs 1.099
_refine_ls_R_factor_all 0.0252
_refine_ls_R_factor_obs 0.0237
_refine_ls_shift/esd_max 0.002
_refine_ls_shift/esd_mean 0.001
_refine_ls_structure_factor_coef Fsqd
_refine_ls_weighting_details 'w=3D1/[\s^2^(Fo^2^)+(0.0400P)^2^+0.2000P] where P=3D(Fo^2^+2Fc^2^)/3'
_refine_ls_weighting_scheme calc
_refine_ls_wR_factor_all 0.0639
_refine_ls_wR_factor_obs 0.0633
_reflns_number_observed 889
_reflns_number_total 931
_reflns_observed_criterion >2sigma(I)
_cod_data_source_file ic990352a_4.cif
_cod_data_source_block bcl
_cod_depositor_comments
;
The following automatic conversions were performed:

'_refine_ls_weighting_scheme' value 'calc
w=3D1/[\s^2^(Fo^2^)+(0.0400P)^2^+0.2000P] where P=3D(Fo^2^+2Fc^2^)/3'
was changed to 'calc'. New tag '_refine_ls_weighting_details' was
created. The value of the new tag was set to
'w=3D1/[\s^2^(Fo^2^)+(0.0400P)^2^+0.2000P] where
P=3D(Fo^2^+2Fc^2^)/3'.

Automatic conversion script
Id: cif_fix_values 3143 2015-03-26 13:38:13Z robertas 
;
_cod_original_cell_volume 942.9(1)
_cod_database_code 4322245

loop_
_symmetry_equiv_pos_as_xyz
'x, y, z'
'-x+1/2, -y, z+1/2'
'-x, y+1/2, -z+1/2'
'x+1/2, -y+1/2, -z'
'z, x, y'
'z+1/2, -x+1/2, -y'
'-z+1/2, -x, y+1/2'
'-z, x+1/2, -y+1/2'
'y, z, x'
'-y, z+1/2, -x+1/2'
'y+1/2, -z+1/2, -x'
'-y+1/2, -z, x+1/2'

loop_
_atom_site_aniso_label
_atom_site_aniso_U_11
_atom_site_aniso_U_22
_atom_site_aniso_U_33
_atom_site_aniso_U_23
_atom_site_aniso_U_13
_atom_site_aniso_U_12
B 0.0336(11) 0.0336(11) 0.0336(11) 0.0020(11) 0.0020(11) 0.0020(11)
C 0.050(2) 0.045(2) 0.0367(13) 0.0005(13) 0.0017(13) 0.0035(12)
F1 0.140(3) 0.0572(14) 0.0512(13) 0.0157(11) 0.005(2) 0.034(2)
F2 0.068(2) 0.114(2) 0.0560(13) 0.0199(15) 0.0186(13) -0.013(2)
F3 0.088(2) 0.082(2) 0.0390(10) -0.0067(10) -0.0122(13) -0.007(2)
Cl 0.0456(3) 0.0456(3) 0.0456(3) -0.0047(3) -0.0047(3) -0.0047(3)
Cs 0.04501(13) 0.04501(13) 0.04501(13) 0.00025(8) 0.00025(8) 0.00025(8)

loop_
_atom_site_label
_atom_site_type_symbol
_atom_site_fract_x
_atom_site_fract_y
_atom_site_fract_z
_atom_site_U_iso_or_equiv
_atom_site_thermal_displace_type
_atom_site_occupancy
_atom_site_calc_flag
_atom_site_refinement_flags
_atom_site_disorder_group
B B 0.5126(4) 0.5126(4) 0.5126(4) 0.0336(11) Uani 1 d S .
C C 0.5175(4) 0.5731(4) 0.3582(4) 0.0438(7) Uani 1 d . .
F1 F 0.4593(4) 0.6965(3) 0.3471(3) 0.0829(10) Uani 1 d . .
F2 F 0.6434(4) 0.5881(4) 0.3077(3) 0.0793(8) Uani 1 d . .
F3 F 0.4532(3) 0.4953(3) 0.2660(2) 0.0696(7) Uani 1 d . .
Cl Cl 0.62220(9) 0.62220(9) 0.62220(9) 0.0456(3) Uani 1 d S .
Cs Cs 0.04780(2) 0.04780(2) 0.04780(2) 0.04501(13) Uani 1 d S .

loop_
_atom_type_symbol
_atom_type_description
_atom_type_scat_dispersion_real
_atom_type_scat_dispersion_imag
_atom_type_scat_source
C C 0.0033 0.0016 'International Tables Vol C Tables 4.2.6.8 and 6.1.1.4'
B B 0.0013 0.0007 'International Tables Vol C Tables 4.2.6.8 and 6.1.1.4'
F F 0.0171 0.0103 'International Tables Vol C Tables 4.2.6.8 and 6.1.1.4'
Cl Cl 0.1484 0.1585 'International Tables Vol C Tables 4.2.6.8 and 6.1.1.4'
Cs Cs -0.3680 2.1192 'International Tables Vol C Tables 4.2.6.8 and 6.1.1.4'

loop_
_exptl_crystal_face_index_h
_exptl_crystal_face_index_k
_exptl_crystal_face_index_l
_exptl_crystal_face_perp_dist
1.00 0.00 0.00 0.1100
-1.00 0.00 0.00 0.1100
0.00 1.00 0.00 0.1400
0.00 -1.00 0.00 0.1400
0.00 0.00 1.00 0.1500
0.00 0.00 -1.00 0.1500
2.00 0.00 1.00 0.0950

loop_
_geom_angle_atom_site_label_1
_geom_angle_atom_site_label_2
_geom_angle_atom_site_label_3
_geom_angle
_geom_angle_site_symmetry_1
_geom_angle_site_symmetry_3
_geom_angle_publ_flag
C B C 110.8(2) 9 5 ?
C B C 110.8(2) 9 . ?
C B C 110.8(2) 5 . ?
C B Cl 108.1(2) 9 . ?
C B Cl 108.1(2) 5 . ?
C B Cl 108.1(2) . . ?
F2 C F3 104.3(3) . . ?
F2 C F1 105.2(3) . . ?
F3 C F1 104.9(3) . . ?
F2 C B 114.3(3) . . ?
F3 C B 114.0(3) . . ?
F1 C B 113.1(3) . . ?
C F1 Cs 131.9(2) . 2_565 ?
C F2 Cs 131.4(2) . 3_655 ?
C F3 Cs 125.5(2) . 4 ?
B Cl Cs 97.50(2) . 4_556 ?
B Cl Cs 97.50(2) . 2_565 ?
Cs Cl Cs 118.323(10) 4_556 2_565 ?
B Cl Cs 97.50(2) . 3_655 ?
Cs Cl Cs 118.323(10) 4_556 3_655 ?
Cs Cl Cs 118.323(10) 2_565 3_655 ?
F1 Cs F1 119.28(2) 10_645 2_564 ?
F1 Cs F1 119.28(2) 10_645 6_456 ?
F1 Cs F1 119.28(2) 2_564 6_456 ?
F1 Cs F3 124.55(7) 10_645 8_545 ?
F1 Cs F3 97.12(9) 2_564 8_545 ?
F1 Cs F3 60.69(7) 6_456 8_545 ?
F1 Cs F3 60.69(7) 10_645 12_554 ?
F1 Cs F3 124.55(7) 2_564 12_554 ?
F1 Cs F3 97.12(9) 6_456 12_554 ?
F3 Cs F3 64.35(9) 8_545 12_554 ?
F1 Cs F3 97.12(9) 10_645 4_455 ?
F1 Cs F3 60.69(7) 2_564 4_455 ?
F1 Cs F3 124.55(7) 6_456 4_455 ?
F3 Cs F3 64.35(9) 8_545 4_455 ?
F3 Cs F3 64.35(9) 12_554 4_455 ?
F1 Cs F2 51.26(8) 10_645 3_645 ?
F1 Cs F2 100.79(10) 2_564 3_645 ?
F1 Cs F2 103.10(7) 6_456 3_645 ?
F3 Cs F2 160.44(8) 8_545 3_645 ?
F3 Cs F2 110.44(8) 12_554 3_645 ?
F3 Cs F2 132.25(7) 4_455 3_645 ?
F1 Cs F2 103.10(7) 10_645 7_564 ?
F1 Cs F2 51.26(8) 2_564 7_564 ?
F1 Cs F2 100.79(10) 6_456 7_564 ?
F3 Cs F2 132.25(7) 8_545 7_564 ?
F3 Cs F2 160.44(8) 12_554 7_564 ?
F3 Cs F2 110.44(8) 4_455 7_564 ?
F2 Cs F2 57.75(9) 3_645 7_564 ?
F1 Cs F2 100.79(10) 10_645 11_456 ?
F1 Cs F2 103.10(7) 2_564 11_456 ?
F1 Cs F2 51.26(8) 6_456 11_456 ?
F3 Cs F2 110.44(8) 8_545 11_456 ?
F3 Cs F2 132.25(7) 12_554 11_456 ?
F3 Cs F2 160.44(8) 4_455 11_456 ?
F2 Cs F2 57.75(9) 3_645 11_456 ?
F2 Cs F2 57.75(9) 7_564 11_456 ?
F1 Cs Cl 65.62(7) 10_645 4_456 ?
F1 Cs Cl 153.57(6) 2_564 4_456 ?
F1 Cs Cl 54.97(5) 6_456 4_456 ?
F3 Cs Cl 99.89(5) 8_545 4_456 ?
F3 Cs Cl 81.31(5) 12_554 4_456 ?
F3 Cs Cl 145.60(6) 4_455 4_456 ?
F2 Cs Cl 60.59(6) 3_645 4_456 ?
F2 Cs Cl 102.64(6) 7_564 4_456 ?
F2 Cs Cl 51.83(5) 11_456 4_456 ?
F1 Cs Cl 153.57(6) 10_645 2_564 ?
F1 Cs Cl 54.97(5) 2_564 2_564 ?
F1 Cs Cl 65.62(7) 6_456 2_564 ?
F3 Cs Cl 81.31(5) 8_545 2_564 ?
F3 Cs Cl 145.60(6) 12_554 2_564 ?
F3 Cs Cl 99.89(5) 4_455 2_564 ?
F2 Cs Cl 102.64(6) 3_645 2_564 ?
F2 Cs Cl 51.83(5) 7_564 2_564 ?
F2 Cs Cl 60.59(6) 11_456 2_564 ?
Cl Cs Cl 107.958(9) 4_456 2_564 ?
F1 Cs Cl 54.97(5) 10_645 3_645 ?
F1 Cs Cl 65.62(7) 2_564 3_645 ?
F1 Cs Cl 153.57(6) 6_456 3_645 ?
F3 Cs Cl 145.60(6) 8_545 3_645 ?
F3 Cs Cl 99.89(5) 12_554 3_645 ?
F3 Cs Cl 81.31(5) 4_455 3_645 ?
F2 Cs Cl 51.83(5) 3_645 3_645 ?
F2 Cs Cl 60.59(6) 7_564 3_645 ?
F2 Cs Cl 102.64(6) 11_456 3_645 ?
Cl Cs Cl 107.958(9) 4_456 3_645 ?
Cl Cs Cl 107.958(9) 2_564 3_645 ?

loop_
_geom_bond_atom_site_label_1
_geom_bond_atom_site_label_2
_geom_bond_distance
_geom_bond_site_symmetry_2
_geom_bond_publ_flag
B C 1.627(4) 9 ?
B C 1.627(4) 5 ?
B C 1.627(4) . ?
B Cl 1.861(6) . ?
C F2 1.339(5) . ?
C F3 1.340(5) . ?
C F1 1.342(4) . ?
F1 Cs 3.189(3) 2_565 ?
F2 Cs 3.366(4) 3_655 ?
F3 Cs 3.241(3) 4 ?
Cl Cs 3.7125(3) 4_556 ?
Cl Cs 3.7125(3) 2_565 ?
Cl Cs 3.7125(3) 3_655 ?
Cs F1 3.189(3) 10_645 ?
Cs F1 3.189(3) 2_564 ?
Cs F1 3.189(3) 6_456 ?
Cs F3 3.241(3) 8_545 ?
Cs F3 3.241(3) 12_554 ?
Cs F3 3.241(3) 4_455 ?
Cs F2 3.366(4) 3_645 ?
Cs F2 3.366(4) 7_564 ?
Cs F2 3.366(4) 11_456 ?
Cs Cl 3.7125(3) 4_456 ?
Cs Cl 3.7125(3) 2_564 ?
Cs Cl 3.7125(3) 3_645 ?

loop_
_geom_torsion_atom_site_label_1
_geom_torsion_atom_site_label_2
_geom_torsion_atom_site_label_3
_geom_torsion_atom_site_label_4
_geom_torsion
_geom_torsion_site_symmetry_1
_geom_torsion_site_symmetry_2
_geom_torsion_site_symmetry_3
_geom_torsion_site_symmetry_4
_geom_torsion_publ_flag
C B C F2 -64.3(5) 9 . . . ?
C B C F2 172.2(3) 5 . . . ?
Cl B C F2 53.9(3) . . . . ?
C B C F3 55.5(4) 9 . . . ?
C B C F3 -68.0(4) 5 . . . ?
Cl B C F3 173.8(2) . . . . ?
C B C F1 175.3(3) 9 . . . ?
C B C F1 51.8(5) 5 . . . ?
Cl B C F1 -66.5(3) . . . . ?
F2 C F1 Cs -88.9(4) . . . 2_565 ?
F3 C F1 Cs 161.4(3) . . . 2_565 ?
B C F1 Cs 36.5(5) . . . 2_565 ?
F3 C F2 Cs -131.0(3) . . . 3_655 ?
F1 C F2 Cs 118.8(3) . . . 3_655 ?
B C F2 Cs -5.9(5) . . . 3_655 ?
F2 C F3 Cs -19.5(4) . . . 4 ?
F1 C F3 Cs 90.9(3) . . . 4 ?
B C F3 Cs -144.8(2) . . . 4 ?
C B Cl Cs -64.06(13) 9 . . 4_556 ?
C B Cl Cs 55.94(13) 5 . . 4_556 ?
C B Cl Cs 175.94(13) . . . 4_556 ?
C B Cl Cs 175.94(13) 9 . . 2_565 ?
C B Cl Cs -64.06(13) 5 . . 2_565 ?
C B Cl Cs 55.94(13) . . . 2_565 ?
C B Cl Cs 55.94(13) 9 . . 3_655 ?
C B Cl Cs 175.94(13) 5 . . 3_655 ?
C B Cl Cs -64.06(13) . . . 3_655 ?
